data_1557137
loop_
_publ_author_name
'Polamo, Mika'
'Repo, Timo'
'Leskela, Markku'

_publ_section_title
;
 Crystal Structures of 2-(1-Naphthylamino)pyridine and
 2-(Phenylamino)pyridine at 193 K
;
_journal_name_full 'Acta Chemica Scandinavica'
_journal_page_first 325
_journal_page_last 329
_journal_paper_doi 10.3891/acta.chem.scand.51-0325
_journal_volume 51
_journal_year 1997
_chemical_formula_sum 'C11 H10 N2'
_chemical_formula_weight 170.21
_chemical_name_common 2-(Phenylamino)pyridine
_space_group_IT_number 14
_space_group_name_Hall '-P 2ybc'
_space_group_name_H-M_alt 'P 1 21/c 1'
_symmetry_cell_setting monoclinic
_symmetry_Int_Tables_number 14
_symmetry_space_group_name_Hall '-P 2ybc'
_symmetry_space_group_name_H-M 'P 1 21/c 1'
_cell_angle_alpha 90.
_cell_angle_beta 113.37(4)
_cell_angle_gamma 90.
_cell_formula_units_Z 4
_cell_length_a 10.180(5)
_cell_length_b 8.035(4)
_cell_length_c 12.052(4)
_cell_volume 904.9(8)
_diffrn_ambient_temperature 193
_diffrn_radiation_probe x-ray
_diffrn_radiation_type MoK\a
_diffrn_radiation_wavelength 0.71073
_exptl_absorpt_coefficient_mu 0.075
_exptl_crystal_density_diffrn 1.249
_exptl_crystal_F_000 360
_refine_ls_goodness_of_fit_ref 1.023
_refine_ls_number_parameters 158
_refine_ls_number_reflns 3013
_refine_ls_R_factor_all 0.1002
_refine_ls_R_factor_gt 0.0550
_refine_ls_wR_factor_gt 0.1169
_refine_ls_wR_factor_ref 0.1319
_cod_data_source_file Acta-Chem-Scand-1997-51-325-2.cif
_cod_data_source_block 1
_cod_original_sg_symbol_H-M 'P 21/c'
_cod_database_code 1557137

loop_
_space_group_symop_id
_space_group_symop_operation_xyz
1 x,y,z
2 -x,1/2+y,1/2-z
3 -x,-y,-z
4 x,1/2-y,1/2+z

loop_
_atom_site_label
_atom_site_type_symbol
_atom_site_thermal_displace_type
_atom_site_fract_x
_atom_site_fract_y
_atom_site_fract_z
_atom_site_occupancy
_atom_site_U_iso_or_equiv
_atom_site_calc_flag
_atom_site_refinement_flags
_atom_site_disorder_assembly
_atom_site_disorder_group
N1 N Uiso 0.8925(2) -0.1893(2) 0.4707(2) 1.000 0.0370(10) . . . .
N7 N Uiso 0.8550(2) 0.0233(3) 0.3354(2) 1.000 0.0400(10) . . . .
C2 C Uiso 0.8232(2) -0.1373(3) 0.3565(2) 1.000 0.0350(10) . . . .
C3 C Uiso 0.7318(2) -0.2422(3) 0.2657(2) 1.000 0.0410(10) . . . .
C4 C Uiso 0.7111(3) -0.4025(3) 0.2952(2) 1.000 0.0460(10) . . . .
C5 C Uiso 0.7799(3) -0.4566(3) 0.4136(2) 1.000 0.0470(10) . . . .
C6 C Uiso 0.8700(3) -0.3469(3) 0.4965(2) 1.000 0.0430(10) . . . .
C8 C Uiso 0.7798(2) 0.1206(3) 0.2322(2) 1.000 0.0350(10) . . . .
C9 C Uiso 0.6310(3) 0.1212(3) 0.1761(2) 1.000 0.0440(10) . . . .
C10 C Uiso 0.5617(3) 0.2227(3) 0.0773(2) 1.000 0.0470(10) . . . .
C11 C Uiso 0.6389(3) 0.3272(3) 0.0348(2) 1.000 0.0470(10) . . . .
C12 C Uiso 0.7862(3) 0.3302(3) 0.0919(2) 1.000 0.0450(10) . . . .
C13 C Uiso 0.8564(3) 0.2270(3) 0.1893(2) 1.000 0.0390(10) . . . .

loop_
_atom_type_symbol
_atom_type_description
_atom_type_scat_dispersion_real
_atom_type_scat_dispersion_imag
_atom_type_scat_source
C C 0.0033 0.0016 ' International Tables Vol C Tables 4.2.6.8 and 6.1.1.4'
N N 0.0061 0.0033 ' International Tables Vol C Tables 4.2.6.8 and 6.1.1.4'

loop_
_geom_angle_atom_site_label_1
_geom_angle_atom_site_label_2
_geom_angle_atom_site_label_3
_geom_angle
_geom_angle_site_symmetry_1
_geom_angle_site_symmetry_2
_geom_angle_site_symmetry_3
_geom_angle_publ_flag
C2 N1 C6 117.5(2) . . . yes
C2 N7 C8 126.6(2) . . . yes
N1 C2 N7 114.5(2) . . . yes
N1 C2 C3 122.0(2) . . . yes
N7 C2 C3 123.4(2) . . . yes
C2 C3 C4 118.9(2) . . . no
C3 C4 C5 119.6(2) . . . no
C4 C5 C6 117.8(2) . . . no
N1 C6 C5 124.2(2) . . . yes
N7 C8 C9 122.4(2) . . . yes
N7 C8 C13 118.8(2) . . . yes
C9 C8 C13 118.7(2) . . . no
C8 C9 C10 120.3(3) . . . no
C9 C10 C11 120.5(3) . . . no
C10 C11 C12 119.5(2) . . . no
C11 C12 C13 120.4(3) . . . no
C8 C13 C12 120.6(3) . . . no

loop_
_geom_bond_atom_site_label_1
_geom_bond_atom_site_label_2
_geom_bond_distance
_geom_bond_site_symmetry_1
_geom_bond_site_symmetry_2
_geom_bond_publ_flag
N1 C2 1.340(3) . . yes
N1 C6 1.345(3) . . yes
N7 C2 1.378(3) . . yes
N7 C8 1.410(3) . . yes
C2 C3 1.402(3) . . no
C3 C4 1.375(3) . . no
C4 C5 1.387(3) . . no
C5 C6 1.375(4) . . no
C8 C9 1.393(4) . . no
C8 C13 1.388(4) . . no
C9 C10 1.384(3) . . no
C10 C11 1.380(4) . . no
C11 C12 1.380(4) . . no
C12 C13 1.382(3) . . no

loop_
_geom_torsion_atom_site_label_1
_geom_torsion_atom_site_label_2
_geom_torsion_atom_site_label_3
_geom_torsion_atom_site_label_4
_geom_torsion
_geom_torsion_site_symmetry_1
_geom_torsion_site_symmetry_2
_geom_torsion_site_symmetry_3
_geom_torsion_site_symmetry_4
_geom_torsion_publ_flag
C6 N1 C2 N7 -177.8(2) . . . . no
C6 N1 C2 C3 -0.9(4) . . . . no
C2 N1 C6 C5 -0.6(4) . . . . no
C8 N7 C2 N1 -167.0(2) . . . . no
C8 N7 C2 C3 16.1(4) . . . . no
C2 N7 C8 C9 40.4(4) . . . . no
C2 N7 C8 C13 -143.6(3) . . . . no
N1 C2 C3 C4 1.0(4) . . . . no
N7 C2 C3 C4 177.6(2) . . . . no
C2 C3 C4 C5 0.4(4) . . . . no
C3 C4 C5 C6 -1.7(4) . . . . no
C4 C5 C6 N1 1.9(5) . . . . no
N7 C8 C9 C10 178.0(2) . . . . no
C13 C8 C9 C10 1.9(4) . . . . no
N7 C8 C13 C12 -176.9(2) . . . . no
C9 C8 C13 C12 -0.7(4) . . . . no
C8 C9 C10 C11 -1.4(4) . . . . no
C9 C10 C11 C12 -0.2(4) . . . . no
C10 C11 C12 C13 1.4(4) . . . . no
C11 C12 C13 C8 -0.9(4) . . . . no
